data_7127467
loop_
_publ_author_name
'Wang, Wenyan'
'Izarova, Natalya V.'
'van Leusen, Jan'
'K\"ogerler, Paul'

_publ_section_title
;
 Polyoxometalates with separate lacuna sites.
;
_journal_issue 94
_journal_name_full 'Chemical communications (Cambridge, England)'
_journal_page_first 14857
_journal_page_last 14860
_journal_paper_doi 10.1039/d0cc05791f
_journal_volume 56
_journal_year 2020
_chemical_formula_sum 'C24 H132 Cs7.5 Dy4 K0.5 O180 P8 W32'
_chemical_formula_weight 11098.62
_space_group_crystal_system triclinic
_space_group_IT_number 2
_space_group_name_Hall '-P 1'
_space_group_name_H-M_alt 'P -1'
_atom_sites_solution_hydrogens geom
_audit_creation_method SHELXL-2018/3
_audit_update_record
;
2020-11-02 deposited with the CCDC.	2020-11-04 downloaded from the CCDC.
;
_cell_angle_alpha 73.84(3)
_cell_angle_beta 86.54(3)
_cell_angle_gamma 79.70(3)
_cell_formula_units_Z 1
_cell_length_a 12.757(3)
_cell_length_b 14.616(3)
_cell_length_c 24.915(5)
_cell_measurement_reflns_used 7429
_cell_measurement_temperature 100(2)
_cell_measurement_theta_max 24.95
_cell_measurement_theta_min 1.72
_cell_volume 4389.8(18)
_computing_cell_refinement
;
X-Area Recipe 1.33.0.0 (STOE, 2015)
;
_computing_data_collection
;
X-Area Pilatus3_SV 1.31.131.0 (STOE, 2017)
;
_computing_data_reduction
;
X-Area Integrate 1.71.0.0 (STOE, 2016)
X-Area X-Red32 1.63.2.0 (STOE, 2017) 
;
_computing_molecular_graphics 'Diamond Version 3.2k'
_computing_publication_material 'Diamond Version 3.2k'
_computing_structure_refinement 'SHELXL-2018/3 (Sheldrick, 2018)'
_computing_structure_solution 'SHELXT 2018/2 (Sheldrick, 2018)'
_diffrn_ambient_temperature 100(2)
_diffrn_detector_area_resol_mean 5.81
_diffrn_measured_fraction_theta_full 0.999
_diffrn_measured_fraction_theta_max 0.999
_diffrn_measurement_device_type 'STOE STADIVARI'
_diffrn_measurement_method 'rotation method, \w scans'
_diffrn_radiation_type MoK\a
_diffrn_radiation_wavelength 0.71073
_diffrn_reflns_av_R_equivalents 0.1472
_diffrn_reflns_av_unetI/netI 0.1099
_diffrn_reflns_Laue_measured_fraction_full 0.999
_diffrn_reflns_Laue_measured_fraction_max 0.999
_diffrn_reflns_limit_h_max 15
_diffrn_reflns_limit_h_min -15
_diffrn_reflns_limit_k_max 17
_diffrn_reflns_limit_k_min -16
_diffrn_reflns_limit_l_max 30
_diffrn_reflns_limit_l_min -24
_diffrn_reflns_number 89602
_diffrn_reflns_point_group_measured_fraction_full 0.999
_diffrn_reflns_point_group_measured_fraction_max 0.999
_diffrn_reflns_theta_full 25.242
_diffrn_reflns_theta_max 25.350
_diffrn_reflns_theta_min 2.330
_diffrn_source 'Genix Mo'
_exptl_absorpt_coefficient_mu 24.287
_exptl_absorpt_correction_T_max 0.5079
_exptl_absorpt_correction_T_min 0.1377
_exptl_absorpt_correction_type integration
_exptl_absorpt_process_details
;
STOE X-Red32, absorption correction by Gaussian integration.
Afterwards scaling of reflection intensities was performed 
within STOE LANA.
;
_exptl_crystal_colour colorless
_exptl_crystal_density_diffrn 4.198
_exptl_crystal_density_method 'not measured'
_exptl_crystal_description plate
_exptl_crystal_F_000 4890
_exptl_crystal_size_max 0.090
_exptl_crystal_size_mid 0.090
_exptl_crystal_size_min 0.030
_refine_diff_density_max 4.717
_refine_diff_density_min -5.408
_refine_diff_density_rms 0.720
_refine_ls_extinction_method none
_refine_ls_goodness_of_fit_ref 0.994
_refine_ls_hydrogen_treatment constr
_refine_ls_matrix_type full
_refine_ls_number_parameters 634
_refine_ls_number_reflns 16066
_refine_ls_number_restraints 36
_refine_ls_restrained_S_all 0.998
_refine_ls_R_factor_all 0.1357
_refine_ls_R_factor_gt 0.0870
_refine_ls_shift/su_max 0.002
_refine_ls_shift/su_mean 0.000
_refine_ls_structure_factor_coef Fsqd
_refine_ls_weighting_details 'w=1/[\s^2^(Fo^2^)+(0.1508P)^2^] where P=(Fo^2^+2Fc^2^)/3'
_refine_ls_weighting_scheme calc
_refine_ls_wR_factor_gt 0.2206
_refine_ls_wR_factor_ref 0.2469
_reflns_Friedel_coverage 0.000
_reflns_number_gt 9318
_reflns_number_total 16066
_reflns_threshold_expression 'I > 2\s(I)'
_cod_data_source_file d0cc05791f2.cif
_cod_data_source_block dy_a_sq
_cod_original_cell_volume 4389.8(17)
_cod_original_formula_sum 'C24 H132 Cs7.50 Dy4 K0.50 O180 P8 W32'
_cod_database_code 7127467
_shelx_shelxl_version_number 2018/3
_shelx_space_group_comment
;
The symmetry employed for this shelxl refinement is uniquely defined
by the following loop, which should always be used as a source of
symmetry information in preference to the above space-group names.
They are only intended as comments.
;
_shelx_estimated_absorpt_t_min 0.219
_shelx_estimated_absorpt_t_max 0.529

loop_
_space_group_symop_operation_xyz
'x, y, z'
'-x, -y, -z'

loop_
_atom_site_label
_atom_site_type_symbol
_atom_site_fract_x
_atom_site_fract_y
_atom_site_fract_z
_atom_site_U_iso_or_equiv
_atom_site_adp_type
_atom_site_occupancy
_atom_site_site_symmetry_order
_atom_site_calc_flag
_atom_site_refinement_flags_posn
_atom_site_refinement_flags_adp
_atom_site_refinement_flags_occupancy
_atom_site_disorder_assembly
_atom_site_disorder_group
Dy1 Dy 0.39514(14) -0.30094(9) 1.52886(5) 0.0310(4) Uani 1 1 d . . . . .
Dy2 Dy 0.66130(17) -0.57597(11) 1.08697(6) 0.0475(5) Uani 1 1 d . . . . .
W1 W 0.10430(12) -0.23955(9) 1.48609(5) 0.0327(3) Uani 1 1 d . . . . .
W2 W 0.24633(12) -0.06282(8) 1.43955(5) 0.0326(3) Uani 1 1 d . . . . .
W3 W 0.37447(12) -0.46631(8) 1.42630(5) 0.0278(3) Uani 1 1 d . . . . .
W4 W 0.11075(12) -0.42353(8) 1.40706(5) 0.0312(3) Uani 1 1 d . . . . .
W5 W -0.02215(12) -0.17840(9) 1.34508(5) 0.0330(3) Uani 1 1 d . . . . .
W6 W 0.12145(12) -0.00306(8) 1.29785(5) 0.0312(3) Uani 1 1 d . . . . .
W7 W 0.40978(12) -0.05447(8) 1.30908(5) 0.0301(3) Uani 1 1 d . . . . .
W8 W 0.52952(12) -0.27684(8) 1.37715(5) 0.0285(3) Uani 1 1 d . . . . .
W9 W 0.40557(12) -0.52715(8) 1.28345(5) 0.0298(3) Uani 1 1 d . . . . .
W10 W 0.14258(12) -0.48300(8) 1.26881(5) 0.0318(3) Uani 1 1 d . . . . .
W11 W 0.00751(13) -0.23268(9) 1.20455(5) 0.0343(3) Uani 1 1 d . . . . .
W12 W 0.14985(12) -0.05598(8) 1.15734(5) 0.0327(3) Uani 1 1 d . . . . .
W13 W 0.44282(12) -0.10615(8) 1.16890(5) 0.0307(3) Uani 1 1 d . . . . .
W14 W 0.56404(12) -0.32860(8) 1.23227(5) 0.0297(3) Uani 1 1 d . . . . .
W15 W 0.17158(14) -0.37409(9) 1.11777(5) 0.0392(4) Uani 1 1 d . . . . .
W16 W 0.31648(13) -0.19805(9) 1.07079(5) 0.0356(4) Uani 1 1 d . . . . .
P1 P 0.2541(7) -0.2320(5) 1.3645(3) 0.0268(18) Uani 1 1 d . . . . .
P2 P 0.2857(8) -0.2927(5) 1.2103(3) 0.031(2) Uani 1 1 d . . . . .
P3 P 0.3862(9) -0.5449(6) 1.1454(3) 0.044(3) Uani 1 1 d . . . . .
P4 P 0.5564(8) -0.3302(6) 1.0922(3) 0.035(2) Uani 1 1 d . . . . .
C31 C 0.324(2) -0.6523(16) 1.1592(11) 0.038(8) Uiso 1 1 d G . . A 1
C32 C 0.215(2) -0.6519(16) 1.1671(13) 0.074(19) Uiso 0.685(6) 1 d G . P A 1
H32A H 0.168639 -0.594027 1.168461 0.088 Uiso 0.685(6) 1 calc R U P A 1
C33 C 0.1741(18) -0.736(2) 1.1729(13) 0.048(13) Uiso 0.685(6) 1 d G . P A 1
H33A H 0.099710 -0.735889 1.178291 0.057 Uiso 0.685(6) 1 calc R U P A 1
C34 C 0.242(2) -0.8209(15) 1.1708(11) 0.045(9) Uiso 1 1 d G . . A 1
H34A H 0.214046 -0.878475 1.174833 0.053 Uiso 1 1 calc R U . A 1
C35 C 0.351(2) -0.8213(17) 1.1629(14) 0.072(18) Uiso 0.685(6) 1 d G . P A 1
H35A H 0.397312 -0.879200 1.161546 0.087 Uiso 0.685(6) 1 calc R U P A 1
C36 C 0.3918(18) -0.737(2) 1.1571(14) 0.08(2) Uiso 0.685(6) 1 d G . P A 1
H36A H 0.466244 -0.737339 1.151716 0.099 Uiso 0.685(6) 1 calc R U P A 1
Cs5B Cs 0.8870(13) -0.4476(10) 1.1686(6) 0.058(2) Uani 0.1711(16) 1 d . U P A 1
Cs5A Cs 0.0390(7) -0.6364(6) 1.1673(3) 0.058(2) Uani 0.315(6) 1 d . U P A 2
C41 C 0.6253(17) -0.2279(14) 1.0639(9) 0.037(8) Uiso 1 1 d G . . . .
C42 C 0.7144(18) -0.2203(14) 1.0908(7) 0.038(8) Uiso 1 1 d G . . . .
H42A H 0.733335 -0.263066 1.126475 0.046 Uiso 1 1 calc R U . A 1
C43 C 0.7758(16) -0.1501(16) 1.0655(10) 0.051(9) Uiso 1 1 d G . . . .
H43A H 0.836647 -0.144830 1.083835 0.061 Uiso 1 1 calc R U . . .
C44 C 0.748(2) -0.0875(15) 1.0132(10) 0.075(13) Uiso 1 1 d G . . . .
H44A H 0.789993 -0.039465 0.995921 0.090 Uiso 1 1 calc R U . . .
C45 C 0.659(2) -0.0951(15) 0.9863(8) 0.069(12) Uiso 1 1 d G . . . .
H45A H 0.640026 -0.052336 0.950646 0.083 Uiso 1 1 calc R U . . .
C46 C 0.5976(17) -0.1653(16) 1.0117(9) 0.052(10) Uiso 1 1 d G . . . .
H46A H 0.536712 -0.170571 0.993286 0.062 Uiso 1 1 calc R U . . .
O11D O 0.3507(19) -0.4388(15) 1.6035(9) 0.043(6) Uiso 1 1 d . . . . .
O12D O 0.538(2) -0.2231(18) 1.5425(11) 0.063(7) Uiso 1 1 d . . . . .
O13D O 0.352(2) -0.2521(16) 1.6141(9) 0.050(6) Uiso 1 1 d . . . . .
O21D O 0.6682(19) -0.7348(15) 1.1473(9) 0.041(5) Uiso 1 1 d . . . . .
O22D O 0.781(2) -0.6899(16) 1.0463(9) 0.046(6) Uiso 1 1 d . . . . .
O23D O 0.666(2) -0.5644(16) 1.1835(9) 0.048(6) Uiso 1 1 d . . . . .
O24D O 0.683(3) -0.481(2) 0.9899(13) 0.054(9) Uiso 0.75 1 d . . P A .
O25D O 0.547(3) -0.617(2) 1.0234(12) 0.047(8) Uiso 0.75 1 d . . P A .
O26D O 0.827(4) -0.550(3) 1.0942(18) 0.042(11) Uiso 0.5 1 d . . P A .
O1T O -0.0065(18) -0.2454(14) 1.5297(9) 0.038(5) Uiso 1 1 d . . . . .
O2T O 0.2256(19) 0.0509(15) 1.4533(9) 0.045(6) Uiso 1 1 d . . . . .
O3T O 0.4482(18) -0.5735(14) 1.4590(8) 0.035(5) Uiso 1 1 d . . . . .
O4T O 0.0238(17) -0.4920(13) 1.4365(8) 0.030(5) Uiso 1 1 d . . . . .
O5T O -0.1582(18) -0.1717(14) 1.3525(8) 0.038(5) Uiso 1 1 d . . . . .
O6T O 0.0755(18) 0.1184(14) 1.2733(8) 0.035(5) Uiso 1 1 d . . . . .
O7T O 0.4601(19) 0.0490(15) 1.2966(9) 0.039(5) Uiso 1 1 d . . . . .
O8T O 0.6602(18) -0.3144(14) 1.3903(8) 0.035(5) Uiso 1 1 d . . . . .
O9T O 0.4899(18) -0.6345(14) 1.2993(8) 0.034(5) Uiso 1 1 d . . . . .
O10T O 0.0542(18) -0.5613(14) 1.2745(8) 0.037(5) Uiso 1 1 d . . . . .
O1P1 O 0.2368(16) -0.2089(12) 1.4214(7) 0.025(4) Uiso 1 1 d . . . . .
O11T O -0.1165(18) -0.2365(14) 1.1872(8) 0.037(5) Uiso 1 1 d . . . . .
O1D1 O 0.2094(17) -0.2891(13) 1.5336(8) 0.029(5) Uiso 1 1 d . . . . .
O1P2 O 0.2786(16) -0.3890(12) 1.2540(7) 0.025(4) Uiso 1 1 d . . . . .
O12T O 0.1141(17) 0.0522(13) 1.1123(8) 0.031(5) Uiso 1 1 d . . . . .
O12 O 0.1205(17) -0.1067(13) 1.4770(8) 0.028(5) Uiso 1 1 d . . . . .
O1P3 O 0.4033(16) -0.5206(12) 1.2001(7) 0.023(4) Uiso 1 1 d . . . . .
O13T O 0.4989(18) -0.0101(14) 1.1317(8) 0.034(5) Uiso 1 1 d . . . . .
O1P4 O 0.5429(17) -0.3494(13) 1.1550(8) 0.029(5) Uiso 1 1 d . . . . .
O14T O 0.6955(18) -0.3731(14) 1.2332(8) 0.033(5) Uiso 1 1 d . . . . .
O14 O 0.1073(17) -0.3568(13) 1.4616(8) 0.030(5) Uiso 1 1 d . . . . .
O15T O 0.098(2) -0.4176(16) 1.0808(10) 0.050(6) Uiso 1 1 d . . . . .
O15 O 0.0125(19) -0.1824(15) 1.4147(9) 0.040(5) Uiso 1 1 d . . . . .
O16T O 0.3271(19) -0.1308(15) 1.0032(9) 0.041(5) Uiso 1 1 d . . . . .
O2D1 O 0.3340(18) -0.1350(14) 1.4940(8) 0.035(5) Uiso 1 1 d . . . . .
O2P1 O 0.2509(17) -0.3400(13) 1.3757(8) 0.029(5) Uiso 1 1 d . . . . .
O2P2 O 0.1854(19) -0.2193(14) 1.2130(8) 0.039(5) Uiso 1 1 d . . . . .
O2P3 O 0.3067(18) -0.4664(14) 1.1087(8) 0.036(5) Uiso 1 1 d . . . . .
O2P4 O 0.4457(18) -0.3027(14) 1.0657(8) 0.037(5) Uiso 1 1 d . . . . .
O26 O 0.1487(17) -0.0157(13) 1.3707(8) 0.031(5) Uiso 1 1 d . . . . .
O27 O 0.3515(17) -0.0510(13) 1.3827(8) 0.031(5) Uiso 1 1 d . . . . .
O3D1 O 0.3588(17) -0.4096(13) 1.4784(8) 0.028(5) Uiso 1 1 d . . . . .
O3P1 O 0.1605(17) -0.1721(13) 1.3264(8) 0.029(5) Uiso 1 1 d . . . . .
O3P2 O 0.3889(15) -0.2543(12) 1.2185(7) 0.021(4) Uiso 1 1 d . . . . .
O3P3 O 0.486(2) -0.5582(16) 1.1119(10) 0.049(6) Uiso 1 1 d . . . . .
O34 O 0.2375(16) -0.5095(13) 1.4370(8) 0.027(4) Uiso 1 1 d . . . . .
O3P4 O 0.6160(18) -0.4130(14) 1.0729(8) 0.035(5) Uiso 1 1 d . . . . .
O38 O 0.4753(16) -0.3969(12) 1.3860(7) 0.024(4) Uiso 1 1 d . . . . .
O39 O 0.3758(17) -0.5083(13) 1.3505(8) 0.030(5) Uiso 1 1 d . . . . .
O4P1 O 0.3630(17) -0.2078(13) 1.3392(8) 0.027(4) Uiso 1 1 d . . . . .
O4P2 O 0.2930(15) -0.3090(12) 1.1518(7) 0.020(4) Uiso 1 1 d . . . . .
O45 O 0.0277(19) -0.3165(15) 1.3611(9) 0.044(6) Uiso 1 1 d . . . . .
O56 O -0.0127(18) -0.0470(14) 1.3141(8) 0.036(5) Uiso 1 1 d . . . . .
O67 O 0.2699(18) -0.0131(14) 1.2820(8) 0.036(5) Uiso 1 1 d . . . . .
O78 O 0.5259(18) -0.1418(14) 1.3409(8) 0.037(5) Uiso 1 1 d . . . . .
O8D1 O 0.4777(17) -0.2644(13) 1.4410(8) 0.030(5) Uiso 1 1 d . . . . .
O101 O 0.052(2) -0.3616(16) 1.2481(9) 0.047(6) Uiso 1 1 d . . . . .
O105 O 0.1667(17) -0.4601(13) 1.1887(8) 0.031(5) Uiso 1 1 d . . . . .
O112 O 0.025(2) -0.1127(16) 1.1543(9) 0.045(6) Uiso 1 1 d . . . . .
O115 O 0.0720(18) -0.2847(14) 1.1399(8) 0.033(5) Uiso 1 1 d . . . . .
O123 O 0.2945(16) -0.0548(12) 1.1663(7) 0.023(4) Uiso 1 1 d . . . . .
O126 O 0.2102(17) -0.1244(13) 1.0976(8) 0.032(5) Uiso 1 1 d . . . . .
O134 O 0.5696(18) -0.1981(14) 1.1856(8) 0.034(5) Uiso 1 1 d . . . . .
O136 O 0.4107(19) -0.1546(14) 1.1072(9) 0.040(5) Uiso 1 1 d . . . . .
O156 O 0.227(2) -0.2835(16) 1.0561(9) 0.048(6) Uiso 1 1 d . . . . .
O410 O 0.1375(18) -0.4697(14) 1.3419(8) 0.036(5) Uiso 1 1 d . . . . .
O511 O -0.0180(17) -0.1871(13) 1.2654(8) 0.030(5) Uiso 1 1 d . . . . .
O612 O 0.1132(18) -0.0278(14) 1.2228(9) 0.038(5) Uiso 1 1 d . . . . .
O713 O 0.4484(18) -0.0897(14) 1.2436(8) 0.036(5) Uiso 1 1 d . . . . .
O814 O 0.5564(17) -0.2910(13) 1.2957(8) 0.030(5) Uiso 1 1 d . . . . .
O910 O 0.2717(18) -0.5710(14) 1.2819(8) 0.035(5) Uiso 1 1 d . . . . .
O914 O 0.5030(16) -0.4423(13) 1.2603(8) 0.027(4) Uiso 1 1 d . . . . .
Cs1 Cs -0.2868(2) -0.11230(19) 1.24787(11) 0.0582(7) Uani 1 1 d . . . . .
Cs2A Cs 0.0755(6) 0.2186(3) 1.36336(16) 0.0636(13) Uani 0.765(11) 1 d . . P B 1
Cs2B Cs 0.1344(19) 0.2270(10) 1.3607(6) 0.0636(13) Uani 0.235(11) 1 d . U P B 2
Cs3A Cs 0.1719(4) -0.6749(3) 1.52688(14) 0.0670(12) Uani 0.821(7) 1 d . . P C 1
Cs3B Cs 0.2180(17) -0.7228(14) 1.5166(7) 0.0670(12) Uani 0.179(7) 1 d . U P C 2
Cs4 Cs 0.5481(9) -0.0090(7) 1.4488(4) 0.057(2) Uani 0.25 1 d . U P B .
K1 K 0.670(3) -0.904(2) 1.1175(13) 0.046(7) Uani 0.25 1 d . U P . .
O1W O 0.197(2) -0.5137(16) 1.5623(9) 0.047(6) Uiso 1 1 d . . . . .
O2W O 0.576(2) -0.7831(16) 1.2523(9) 0.048(6) Uiso 1 1 d . . . . .
O3W O -0.067(2) 0.0471(17) 1.4271(10) 0.057(7) Uiso 1 1 d . . . . .
O4W O 0.049(2) 0.2505(19) 1.0177(11) 0.050(7) Uiso 0.85 1 d . . P . .
O5W O 0.263(2) 0.308(2) 1.4072(11) 0.047(8) Uiso 0.8 1 d . . P . .
O6W O 0.297(3) 0.217(2) 1.3131(14) 0.051(9) Uiso 0.7 1 d . . P . .
O7W O 0.158(4) -0.612(3) 1.6830(17) 0.057(11) Uiso 0.6 1 d . . P . .
O8W O 0.500000 0.000000 1.000000 0.040(8) Uiso 1 2 d S . P . .
O9W O -0.232(3) 0.074(3) 1.2752(16) 0.052(11) Uiso 0.6 1 d . . P . .
O10W O 0.836(4) -0.964(3) 1.169(2) 0.056(13) Uiso 0.5 1 d . . P . .
O11W O 0.731(3) 0.064(3) 1.3847(15) 0.056(10) Uiso 0.65 1 d . . P . .
O12W O -0.141(4) 0.330(3) 1.349(2) 0.057(13) Uiso 0.5 1 d . . P . .
O13W O -0.032(4) 0.096(3) 0.981(2) 0.053(13) Uiso 0.5 1 d . . P . .
O14W O -0.094(4) -0.802(3) 1.2105(18) 0.046(12) Uiso 0.5 1 d . . P . .
O15W O 0.873(5) -0.957(4) 1.090(3) 0.057(17) Uiso 0.4 1 d . . P . .
O16W O 0.307(5) -0.887(4) 1.541(2) 0.041(14) Uiso 0.4 1 d . . P . .

loop_
_atom_site_aniso_label
_atom_site_aniso_U_11
_atom_site_aniso_U_22
_atom_site_aniso_U_33
_atom_site_aniso_U_23
_atom_site_aniso_U_13
_atom_site_aniso_U_12
Dy1 0.0504(11) 0.0240(7) 0.0167(7) -0.0018(5) 0.0003(7) -0.0071(7)
Dy2 0.0877(16) 0.0290(8) 0.0274(9) -0.0089(6) 0.0130(9) -0.0162(9)
W1 0.0481(10) 0.0290(6) 0.0173(6) -0.0008(5) 0.0020(6) -0.0060(6)
W2 0.0524(10) 0.0241(6) 0.0198(6) -0.0039(5) 0.0018(6) -0.0062(6)
W3 0.0459(9) 0.0209(6) 0.0146(6) -0.0002(4) -0.0004(6) -0.0077(6)
W4 0.0474(10) 0.0265(6) 0.0167(6) 0.0016(5) 0.0016(6) -0.0113(6)
W5 0.0447(10) 0.0316(7) 0.0186(6) 0.0008(5) 0.0013(6) -0.0087(6)
W6 0.0465(10) 0.0229(6) 0.0200(6) 0.0002(5) 0.0023(6) -0.0055(6)
W7 0.0496(10) 0.0187(6) 0.0209(6) -0.0025(5) 0.0033(6) -0.0086(6)
W8 0.0455(9) 0.0222(6) 0.0171(6) -0.0026(5) 0.0021(6) -0.0093(6)
W9 0.0528(10) 0.0200(6) 0.0164(6) -0.0016(4) 0.0026(6) -0.0124(6)
W10 0.0526(10) 0.0242(6) 0.0177(6) 0.0014(5) -0.0006(6) -0.0156(6)
W11 0.0525(10) 0.0304(7) 0.0176(6) 0.0024(5) -0.0027(6) -0.0146(6)
W12 0.0541(10) 0.0243(6) 0.0165(6) 0.0031(5) -0.0022(6) -0.0118(6)
W13 0.0521(10) 0.0214(6) 0.0180(6) -0.0007(5) 0.0031(6) -0.0129(6)
W14 0.0503(10) 0.0202(6) 0.0189(6) -0.0030(5) 0.0049(6) -0.0123(6)
W15 0.0667(12) 0.0355(7) 0.0167(6) -0.0001(5) -0.0013(7) -0.0227(7)
W16 0.0627(11) 0.0275(6) 0.0168(6) -0.0002(5) 0.0012(6) -0.0181(7)
P1 0.034(5) 0.023(4) 0.020(4) -0.001(3) 0.006(4) -0.006(4)
P2 0.054(6) 0.025(4) 0.012(4) 0.001(3) 0.005(4) -0.014(4)
P3 0.090(9) 0.023(4) 0.020(4) -0.004(3) -0.005(5) -0.015(5)
P4 0.056(7) 0.031(4) 0.013(4) 0.003(3) 0.011(4) -0.015(4)
Cs5B 0.061(3) 0.059(3) 0.059(3) -0.0238(19) -0.0024(18) -0.0078(18)
Cs5A 0.061(3) 0.059(3) 0.059(3) -0.0238(19) -0.0024(18) -0.0078(18)
Cs1 0.0469(17) 0.0743(17) 0.0644(17) -0.0375(13) -0.0024(13) -0.0088(13)
Cs2A 0.083(3) 0.0587(16) 0.0512(16) -0.0183(13) 0.006(2) -0.0128(19)
Cs2B 0.083(3) 0.0587(16) 0.0512(16) -0.0183(13) 0.006(2) -0.0128(19)
Cs3A 0.076(2) 0.065(2) 0.0571(17) -0.0057(14) -0.0008(16) -0.0216(18)
Cs3B 0.076(2) 0.065(2) 0.0571(17) -0.0057(14) -0.0008(16) -0.0216(18)
Cs4 0.058(4) 0.062(3) 0.057(3) -0.022(3) 0.004(3) -0.018(3)
K1 0.047(8) 0.046(8) 0.046(8) -0.013(4) 0.001(3) -0.008(3)

loop_
_atom_type_symbol
_atom_type_description
_atom_type_scat_dispersion_real
_atom_type_scat_dispersion_imag
_atom_type_scat_source
C C 0.0033 0.0016 'International Tables Vol C Tables 4.2.6.8 and 6.1.1.4'
H H 0.0000 0.0000 'International Tables Vol C Tables 4.2.6.8 and 6.1.1.4'
O O 0.0106 0.0060 'International Tables Vol C Tables 4.2.6.8 and 6.1.1.4'
P P 0.1023 0.0942 'International Tables Vol C Tables 4.2.6.8 and 6.1.1.4'
K K 0.2009 0.2494 'International Tables Vol C Tables 4.2.6.8 and 6.1.1.4'
Cs Cs -0.3680 2.1192 'International Tables Vol C Tables 4.2.6.8 and 6.1.1.4'
Dy Dy -0.1892 4.4098 'International Tables Vol C Tables 4.2.6.8 and 6.1.1.4'
W W -0.8490 6.8722 'International Tables Vol C Tables 4.2.6.8 and 6.1.1.4'

loop_
_geom_angle_atom_site_label_1
_geom_angle_atom_site_label_2
_geom_angle_atom_site_label_3
_geom_angle
_geom_angle_site_symmetry_1
_geom_angle_site_symmetry_3
_geom_angle_publ_flag
O8D1 Dy1 O2D1 77.4(7) . . ?
O8D1 Dy1 O1D1 118.7(7) . . ?
O2D1 Dy1 O1D1 76.6(7) . . ?
O8D1 Dy1 O12D 76.5(8) . . ?
O2D1 Dy1 O12D 74.3(8) . . ?
O1D1 Dy1 O12D 142.9(8) . . ?
O8D1 Dy1 O3D1 70.9(6) . . ?
O2D1 Dy1 O3D1 119.4(7) . . ?
O1D1 Dy1 O3D1 75.6(7) . . ?
O12D Dy1 O3D1 139.6(8) . . ?
O8D1 Dy1 O13D 145.6(7) . . ?
O2D1 Dy1 O13D 78.1(7) . . ?
O1D1 Dy1 O13D 78.1(8) . . ?
O12D Dy1 O13D 73.9(9) . . ?
O3D1 Dy1 O13D 143.1(7) . . ?
O8D1 Dy1 O3T 77.5(7) . 2_648 ?
O2D1 Dy1 O3T 144.3(7) . 2_648 ?
O1D1 Dy1 O3T 138.3(7) . 2_648 ?
O12D Dy1 O3T 75.5(8) . 2_648 ?
O3D1 Dy1 O3T 74.7(7) . 2_648 ?
O13D Dy1 O3T 110.9(8) . 2_648 ?
O8D1 Dy1 O11D 141.3(7) . . ?
O2D1 Dy1 O11D 139.0(7) . . ?
O1D1 Dy1 O11D 71.7(7) . . ?
O12D Dy1 O11D 119.2(8) . . ?
O3D1 Dy1 O11D 77.0(7) . . ?
O13D Dy1 O11D 70.5(7) . . ?
O3T Dy1 O11D 73.6(7) 2_648 . ?
O26D Dy2 O3P3 150.5(12) . . ?
O26D Dy2 O3P4 84.2(12) . . ?
O3P3 Dy2 O3P4 77.5(8) . . ?
O26D Dy2 O21D 101.5(12) . . ?
O3P3 Dy2 O21D 83.9(8) . . ?
O3P4 Dy2 O21D 149.3(7) . . ?
O26D Dy2 O22D 73.2(12) . . ?
O3P3 Dy2 O22D 134.8(8) . . ?
O3P4 Dy2 O22D 138.5(8) . . ?
O21D Dy2 O22D 70.9(7) . . ?
O26D Dy2 O24D 82.5(14) . . ?
O3P3 Dy2 O24D 109.8(10) . . ?
O3P4 Dy2 O24D 65.6(9) . . ?
O21D Dy2 O24D 144.8(9) . . ?
O22D Dy2 O24D 77.1(9) . . ?
O26D Dy2 O23D 76.7(12) . . ?
O3P3 Dy2 O23D 77.4(8) . . ?
O3P4 Dy2 O23D 79.5(7) . . ?
O21D Dy2 O23D 72.7(7) . . ?
O22D Dy2 O23D 126.0(8) . . ?
O24D Dy2 O23D 140.9(9) . . ?
O26D Dy2 O25D 141.5(13) . . ?
O3P3 Dy2 O25D 66.7(9) . . ?
O3P4 Dy2 O25D 105.4(9) . . ?
O21D Dy2 O25D 88.9(9) . . ?
O22D Dy2 O25D 75.7(9) . . ?
O24D Dy2 O25D 68.9(10) . . ?
O23D Dy2 O25D 141.2(9) . . ?
O1T W1 O1D1 102.2(10) . . ?
O1T W1 O12 99.9(9) . . ?
O1D1 W1 O12 94.6(8) . . ?
O1T W1 O14 99.9(9) . . ?
O1D1 W1 O14 95.6(8) . . ?
O12 W1 O14 155.2(8) . . ?
O1T W1 O15 92.7(9) . . ?
O1D1 W1 O15 164.9(9) . . ?
O12 W1 O15 84.5(8) . . ?
O14 W1 O15 79.8(8) . . ?
O1T W1 O1P1 171.1(8) . . ?
O1D1 W1 O1P1 84.5(8) . . ?
O12 W1 O1P1 73.6(7) . . ?
O14 W1 O1P1 85.0(7) . . ?
O15 W1 O1P1 80.8(8) . . ?
O2T W2 O2D1 102.4(10) . . ?
O2T W2 O27 103.1(9) . . ?
O2D1 W2 O27 95.6(9) . . ?
O2T W2 O12 97.6(9) . . ?
O2D1 W2 O12 94.4(9) . . ?
O27 W2 O12 154.5(8) . . ?
O2T W2 O26 93.8(9) . . ?
O2D1 W2 O26 163.7(8) . . ?
O27 W2 O26 80.8(8) . . ?
O12 W2 O26 83.0(8) . . ?
O2T W2 O1P1 168.6(10) . . ?
O2D1 W2 O1P1 84.6(8) . . ?
O27 W2 O1P1 85.0(7) . . ?
O12 W2 O1P1 72.7(7) . . ?
O26 W2 O1P1 79.3(7) . . ?
O3T W3 O3D1 100.9(9) . . ?
O3T W3 O38 103.2(9) . . ?
O3D1 W3 O38 95.8(8) . . ?
O3T W3 O34 96.7(9) . . ?
O3D1 W3 O34 96.4(9) . . ?
O38 W3 O34 154.2(8) . . ?
O3T W3 O39 91.4(8) . . ?
O3D1 W3 O39 167.6(8) . . ?
O38 W3 O39 80.6(8) . . ?
O34 W3 O39 82.7(8) . . ?
O3T W3 O2P1 167.5(8) . . ?
O3D1 W3 O2P1 87.4(8) . . ?
O38 W3 O2P1 85.0(8) . . ?
O34 W3 O2P1 73.0(7) . . ?
O39 W3 O2P1 80.5(7) . . ?
O4T W4 O45 103.1(10) . . ?
O4T W4 O14 97.3(9) . . ?
O45 W4 O14 89.7(9) . . ?
O4T W4 O34 98.7(9) . . ?
O45 W4 O34 157.7(9) . . ?
O14 W4 O34 92.2(8) . . ?
O4T W4 O410 97.1(9) . . ?
O45 W4 O410 85.9(9) . . ?
O14 W4 O410 165.6(9) . . ?
O34 W4 O410 86.8(8) . . ?
O4T W4 O2P1 171.6(9) . . ?
O45 W4 O2P1 85.0(9) . . ?
O14 W4 O2P1 80.0(8) . . ?
O34 W4 O2P1 73.5(8) . . ?
O410 W4 O2P1 85.9(8) . . ?
O5T W5 O15 100.4(10) . . ?
O5T W5 O56 100.6(10) . . ?
O15 W5 O56 95.3(9) . . ?
O5T W5 O45 102.4(10) . . ?
O15 W5 O45 89.6(9) . . ?
O56 W5 O45 155.1(10) . . ?
O5T W5 O511 94.7(9) . . ?
O15 W5 O511 164.3(10) . . ?
O56 W5 O511 86.1(8) . . ?
O45 W5 O511 82.8(8) . . ?
O5T W5 O3P1 173.6(8) . . ?
O15 W5 O3P1 83.5(9) . . ?
O56 W5 O3P1 73.8(8) . . ?
O45 W5 O3P1 82.6(9) . . ?
O511 W5 O3P1 81.9(7) . . ?
O6T W6 O26 102.3(9) . . ?
O6T W6 O67 103.1(10) . . ?
O26 W6 O67 89.3(9) . . ?
O6T W6 O56 98.8(10) . . ?
O26 W6 O56 94.1(9) . . ?
O67 W6 O56 156.5(8) . . ?
O6T W6 O612 93.7(9) . . ?
O26 W6 O612 163.8(8) . . ?
O67 W6 O612 84.4(9) . . ?
O56 W6 O612 86.1(9) . . ?
O6T W6 O3P1 171.4(9) . . ?
O26 W6 O3P1 82.8(7) . . ?
O67 W6 O3P1 83.7(8) . . ?
O56 W6 O3P1 73.7(8) . . ?
O612 W6 O3P1 81.7(7) . . ?
O7T W7 O78 99.8(10) . . ?
O7T W7 O713 100.9(9) . . ?
O78 W7 O713 86.8(9) . . ?
O7T W7 O67 103.9(10) . . ?
O78 W7 O67 156.3(9) . . ?
O713 W7 O67 88.3(9) . . ?
O7T W7 O27 95.5(9) . . ?
O78 W7 O27 90.7(9) . . ?
O713 W7 O27 163.6(8) . . ?
O67 W7 O27 87.6(9) . . ?
O7T W7 O4P1 169.6(9) . . ?
O78 W7 O4P1 71.0(8) . . ?
O713 W7 O4P1 83.6(8) . . ?
O67 W7 O4P1 85.5(8) . . ?
O27 W7 O4P1 80.3(7) . . ?
O8T W8 O8D1 102.7(10) . . ?
O8T W8 O78 101.4(10) . . ?
O8D1 W8 O78 97.3(8) . . ?
O8T W8 O38 103.4(9) . . ?
O8D1 W8 O38 92.8(8) . . ?
O78 W8 O38 150.4(9) . . ?
O8T W8 O814 89.7(9) . . ?
O8D1 W8 O814 167.1(9) . . ?
O78 W8 O814 83.5(8) . . ?
O38 W8 O814 80.6(7) . . ?
O8T W8 O4P1 167.0(8) . . ?
O8D1 W8 O4P1 88.2(8) . . ?
O78 W8 O4P1 69.9(8) . . ?
O38 W8 O4P1 82.8(7) . . ?
O814 W8 O4P1 79.9(7) . . ?
O9T W9 O39 101.9(9) . . ?
O9T W9 O914 100.3(9) . . ?
O39 W9 O914 97.7(8) . . ?
O9T W9 O910 100.4(9) . . ?
O39 W9 O910 91.7(9) . . ?
O914 W9 O910 155.0(8) . . ?
O9T W9 O1P3 93.1(8) . . ?
O39 W9 O1P3 164.3(9) . . ?
O914 W9 O1P3 83.9(7) . . ?
O910 W9 O1P3 81.0(8) . . ?
O9T W9 O1P2 172.2(8) . . ?
O39 W9 O1P2 83.5(8) . . ?
O914 W9 O1P2 84.3(8) . . ?
O910 W9 O1P2 73.7(8) . . ?
O1P3 W9 O1P2 81.1(7) . . ?
O10T W10 O410 101.0(9) . . ?
O10T W10 O910 100.3(10) . . ?
O410 W10 O910 92.3(9) . . ?
O10T W10 O101 101.8(10) . . ?
O410 W10 O101 87.3(9) . . ?
O910 W10 O101 157.5(10) . . ?
O10T W10 O105 96.1(9) . . ?
O410 W10 O105 162.1(8) . . ?
O910 W10 O105 89.9(9) . . ?
O101 W10 O105 83.9(9) . . ?
O10T W10 O1P2 172.1(8) . . ?
O410 W10 O1P2 84.9(8) . . ?
O910 W10 O1P2 73.9(8) . . ?
O101 W10 O1P2 83.7(9) . . ?
O105 W10 O1P2 78.7(7) . . ?
O11T W11 O511 101.5(10) . . ?
O11T W11 O112 98.8(10) . . ?
O511 W11 O112 95.4(9) . . ?
O11T W11 O101 101.7(10) . . ?
O511 W11 O101 93.0(9) . . ?
O112 W11 O101 155.8(11) . . ?
O11T W11 O115 91.8(9) . . ?
O511 W11 O115 166.7(9) . . ?
O112 W11 O115 82.7(9) . . ?
O101 W11 O115 83.9(9) . . ?
O11T W11 O2P2 170.7(8) . . ?
O511 W11 O2P2 86.0(8) . . ?
O112 W11 O2P2 74.7(9) . . ?
O101 W11 O2P2 83.4(9) . . ?
O115 W11 O2P2 80.9(8) . . ?
O12T W12 O612 100.7(9) . . ?
O12T W12 O123 100.7(9) . . ?
O612 W12 O123 92.5(9) . . ?
O12T W12 O112 99.7(10) . . ?
O612 W12 O112 95.0(10) . . ?
O123 W12 O112 156.5(9) . . ?
O12T W12 O126 95.3(8) . . ?
O612 W12 O126 163.9(9) . . ?
O123 W12 O126 82.3(8) . . ?
O112 W12 O126 84.4(9) . . ?
O12T W12 O2P2 171.3(8) . . ?
O612 W12 O2P2 84.9(8) . . ?
O123 W12 O2P2 85.6(8) . . ?
O112 W12 O2P2 72.9(9) . . ?
O126 W12 O2P2 79.6(7) . . ?
O13T W13 O134 97.9(10) . . ?
O13T W13 O123 103.1(9) . . ?
O134 W13 O123 158.9(8) . . ?
O13T W13 O713 99.5(9) . . ?
O134 W13 O713 87.9(9) . . ?
O123 W13 O713 89.6(8) . . ?
O13T W13 O136 98.9(9) . . ?
O134 W13 O136 91.9(9) . . ?
O123 W13 O136 83.9(8) . . ?
O713 W13 O136 161.4(9) . . ?
O13T W13 O3P2 171.5(9) . . ?
O134 W13 O3P2 74.0(8) . . ?
O123 W13 O3P2 85.0(7) . . ?
O713 W13 O3P2 83.1(7) . . ?
O136 W13 O3P2 79.1(7) . . ?
O14T W14 O814 98.2(9) . . ?
O14T W14 O914 102.3(9) . . ?
O814 W14 O914 98.1(8) . . ?
O14T W14 O134 98.4(9) . . ?
O814 W14 O134 92.4(8) . . ?
O914 W14 O134 155.1(9) . . ?
O14T W14 O1P4 93.4(9) . . ?
O814 W14 O1P4 167.4(9) . . ?
O914 W14 O1P4 84.1(7) . . ?
O134 W14 O1P4 81.0(8) . . ?
O14T W14 O3P2 171.8(8) . . ?
O814 W14 O3P2 86.6(8) . . ?
O914 W14 O3P2 83.4(8) . . ?
O134 W14 O3P2 74.7(8) . . ?
O1P4 W14 O3P2 81.4(7) . . ?
O15T W15 O115 101.8(11) . . ?
O15T W15 O105 101.9(10) . . ?
O115 W15 O105 90.1(9) . . ?
O15T W15 O156 97.3(11) . . ?
O115 W15 O156 96.0(9) . . ?
O105 W15 O156 158.2(10) . . ?
O15T W15 O2P3 93.6(10) . . ?
O115 W15 O2P3 164.4(9) . . ?
O105 W15 O2P3 83.7(8) . . ?
O156 W15 O2P3 85.0(9) . . ?
O15T W15 O4P2 168.0(9) . . ?
O115 W15 O4P2 85.4(8) . . ?
O105 W15 O4P2 87.6(8) . . ?
O156 W15 O4P2 72.1(8) . . ?
O2P3 W15 O4P2 80.0(7) . . ?
O16T W16 O126 102.1(10) . . ?
O16T W16 O136 102.4(10) . . ?
O126 W16 O136 88.2(9) . . ?
O16T W16 O156 96.9(10) . . ?
O126 W16 O156 95.2(10) . . ?
O136 W16 O156 159.2(9) . . ?
O16T W16 O2P4 94.9(10) . . ?
O126 W16 O2P4 162.4(8) . . ?
O136 W16 O2P4 83.6(9) . . ?
O156 W16 O2P4 87.3(9) . . ?
O16T W16 O4P2 168.2(8) . . ?
O126 W16 O4P2 83.3(8) . . ?
O136 W16 O4P2 88.1(8) . . ?
O156 W16 O4P2 72.0(8) . . ?
O2P4 W16 O4P2 80.9(7) . . ?
O2P1 P1 O1P1 106.5(10) . . ?
O2P1 P1 O3P1 109.8(11) . . ?
O1P1 P1 O3P1 107.8(11) . . ?
O2P1 P1 O4P1 111.2(11) . . ?
O1P1 P1 O4P1 109.6(11) . . ?
O3P1 P1 O4P1 111.8(11) . . ?
O2P2 P2 O4P2 108.1(12) . . ?
O2P2 P2 O1P2 109.9(12) . . ?
O4P2 P2 O1P2 109.1(10) . . ?
O2P2 P2 O3P2 111.6(11) . . ?
O4P2 P2 O3P2 107.2(11) . . ?
O1P2 P2 O3P2 110.8(11) . . ?
O3P3 P3 O2P3 107.9(13) . . ?
O3P3 P3 O1P3 113.4(14) . . ?
O2P3 P3 O1P3 110.9(11) . . ?
O3P3 P3 C31 109.6(13) . . ?
O2P3 P3 C31 103.7(14) . . ?
O1P3 P3 C31 110.8(12) . . ?
O3P4 P4 O1P4 115.1(12) . . ?
O3P4 P4 O2P4 107.9(12) . . ?
O1P4 P4 O2P4 108.7(12) . . ?
O3P4 P4 C41 107.3(12) . . ?
O1P4 P4 C41 110.5(11) . . ?
O2P4 P4 C41 107.0(11) . . ?
C32 C31 C36 120.0 . . ?
C32 C31 P3 124.2(17) . . ?
C36 C31 P3 115.6(17) . . ?
C33 C32 C31 120.0 . . ?
C32 C33 C34 120.0 . . ?
C35 C34 C33 120.0 . . ?
C34 C35 C36 120.0 . . ?
C35 C36 C31 120.0 . . ?
O26D Cs5B O14T 111.8(12) . . ?
O26D Cs5B O11T 144.7(11) . 1_655 ?
O14T Cs5B O11T 64.1(6) . 1_655 ?
O26D Cs5B O10T 120.9(10) . 1_655 ?
O14T Cs5B O10T 100.0(7) . 1_655 ?
O11T Cs5B O10T 93.8(6) 1_655 1_655 ?
O26D Cs5B O15T 83.8(11) . 1_655 ?
O14T Cs5B O15T 153.0(7) . 1_655 ?
O11T Cs5B O15T 90.2(7) 1_655 1_655 ?
O10T Cs5B O15T 89.5(7) 1_655 1_655 ?
O26D Cs5B O23D 53.5(10) . . ?
O14T Cs5B O23D 63.0(6) . . ?
O11T Cs5B O23D 125.0(7) 1_655 . ?
O10T Cs5B O23D 109.1(7) 1_655 . ?
O15T Cs5B O23D 137.2(7) 1_655 . ?
O26D Cs5B O115 126.7(11) . 1_655 ?
O14T Cs5B O115 110.1(6) . 1_655 ?
O11T Cs5B O115 46.2(5) 1_655 1_655 ?
O10T Cs5B O115 81.5(6) 1_655 1_655 ?
O15T Cs5B O115 46.0(5) 1_655 1_655 ?
O23D Cs5B O115 167.8(7) . 1_655 ?
O26D Cs5B O101 159.5(12) . 1_655 ?
O14T Cs5B O101 88.2(6) . 1_655 ?
O11T Cs5B O101 47.8(6) 1_655 1_655 ?
O10T Cs5B O101 47.6(5) 1_655 1_655 ?
O15T Cs5B O101 79.6(6) 1_655 1_655 ?
O23D Cs5B O101 141.1(7) . 1_655 ?
O115 Cs5B O101 43.3(5) 1_655 1_655 ?
O26D Cs5B O105 117.6(11) . 1_655 ?
O14T Cs5B O105 129.7(6) . 1_655 ?
O11T Cs5B O105 80.2(6) 1_655 1_655 ?
O10T Cs5B O105 46.0(5) 1_655 1_655 ?
O15T Cs5B O105 46.2(5) 1_655 1_655 ?
O23D Cs5B O105 149.2(7) . 1_655 ?
O115 Cs5B O105 42.9(5) 1_655 1_655 ?
O101 Cs5B O105 41.9(5) 1_655 1_655 ?
O14W Cs5A O10T 103.1(9) . . ?
O14W Cs5A O26D 78.7(12) . 1_455 ?
O10T Cs5A O26D 116.5(9) . 1_455 ?
O14W Cs5A O105 151.4(9) . . ?
O10T Cs5A O105 48.3(5) . . ?
O26D Cs5A O105 113.2(8) 1_455 . ?
O14W Cs5A O15T 155.9(10) . . ?
O10T Cs5A O15T 90.1(5) . . ?
O26D Cs5A O15T 77.4(9) 1_455 . ?
O105 Cs5A O15T 46.4(5) . . ?
O14W Cs5A O6T 43.7(9) . 1_545 ?
O10T Cs5A O6T 83.2(5) . 1_545 ?
O26D Cs5A O6T 122.4(9) 1_455 1_545 ?
O105 Cs5A O6T 118.6(5) . 1_545 ?
O15T Cs5A O6T 160.0(6) . 1_545 ?
C42 C41 C46 120.0 . . ?
C42 C41 P4 119.8(13) . . ?
C46 C41 P4 119.6(13) . . ?
C43 C42 C41 120.0 . . ?
C42 C43 C44 120.0 . . ?
C45 C44 C43 120.0 . . ?
C46 C45 C44 120.0 . . ?
C45 C46 C41 120.0 . . ?
Dy1 O12D Cs4 114.6(10) . . ?
Dy1 O12D Cs3B 119.2(9) . 2_648 ?
Cs4 O12D Cs3B 80.6(7) . 2_648 ?
Dy1 O12D Cs4 113.0(10) . 2_658 ?
Cs4 O12D Cs4 49.0(5) . 2_658 ?
Dy2 O21D K1 127.6(11) . . ?
Dy2 O23D Cs5B 98.0(8) . . ?
Dy2 O26D Cs5B 124.2(18) . . ?
Dy2 O26D Cs5A 141.7(17) . 1_655 ?
Cs5B O26D Cs5A 60.5(9) . 1_655 ?
W1 O1T Cs2A 139.9(11) . 2_558 ?
W1 O1T Cs2B 153.7(11) . 2_558 ?
Cs2A O1T Cs2B 13.9(3) 2_558 2_558 ?
W1 O1T Cs3A 106.4(8) . 2_548 ?
Cs2A O1T Cs3A 113.5(7) 2_558 2_548 ?
W1 O1T Cs3B 118.1(10) . 2_548 ?
Cs2A O1T Cs3B 101.7(8) 2_558 2_548 ?
Cs3A O1T Cs3B 16.7(4) 2_548 2_548 ?
W2 O2T Cs2B 118.0(10) . . ?
W2 O2T Cs2A 114.0(10) . . ?
W2 O2T Cs4 99.0(9) . 2_658 ?
Cs2A O2T Cs4 142.7(7) . 2_658 ?
W3 O3T Dy1 154.3(12) . 2_648 ?
W4 O4T Cs3A 102.6(9) . . ?
W4 O4T Cs3A 100.6(8) . 2_548 ?
Cs3A O4T Cs3A 124.9(6) . 2_548 ?
W5 O5T Cs1 117.4(9) . . ?
W5 O5T Cs3A 100.2(9) . 2_548 ?
Cs1 O5T Cs3A 134.5(7) . 2_548 ?
W5 O5T Cs3B 109.5(10) . 2_548 ?
Cs1 O5T Cs3B 131.4(8) . 2_548 ?
Cs3A O5T Cs3B 16.0(4) 2_548 2_548 ?
W6 O6T Cs2A 111.1(9) . . ?
W6 O6T Cs2B 109.2(9) . . ?
W6 O6T Cs5A 156.0(10) . 1_565 ?
Cs2A O6T Cs5A 88.5(5) . 1_565 ?
W8 O8T Cs3A 142.0(10) . 2_648 ?
W8 O8T Cs3B 125.6(10) . 2_648 ?
Cs3A O8T Cs3B 17.2(4) 2_648 2_648 ?
W10 O10T Cs5A 115.4(9) . . ?
W10 O10T Cs2B 112.7(10) . 1_545 ?
W10 O10T Cs2A 125.2(10) . 1_545 ?
W10 O10T Cs5B 103.0(9) . 1_455 ?
Cs2A O10T Cs5B 131.4(7) 1_545 1_455 ?
P1 O1P1 W1 129.4(11) . . ?
P1 O1P1 W2 126.8(10) . . ?
W1 O1P1 W2 92.4(6) . . ?
W11 O11T Cs1 110.5(8) . . ?
W11 O11T Cs5B 107.1(9) . 1_455 ?
Cs1 O11T Cs5B 130.5(8) . 1_455 ?
W1 O1D1 Dy1 135.5(10) . . ?
P2 O1P2 W9 130.6(12) . . ?
P2 O1P2 W10 129.1(11) . . ?
W9 O1P2 W10 90.7(6) . . ?
W2 O12 W1 118.7(10) . . ?
P3 O1P3 W9 161.8(12) . . ?
W13 O13T K1 148.6(13) . 1_565 ?
P4 O1P4 W14 155.0(12) . . ?
W14 O14T Cs5B 146.5(10) . . ?
W4 O14 W1 153.2(11) . . ?
W4 O14 Cs3A 92.9(7) . 2_548 ?
W1 O14 Cs3A 89.2(7) . 2_548 ?
W15 O15T Cs5B 99.3(10) . 1_455 ?
W15 O15T Cs5A 107.3(10) . . ?
W5 O15 W1 152.5(12) . . ?
W5 O15 Cs3A 92.2(8) . 2_548 ?
W1 O15 Cs3A 90.2(7) . 2_548 ?
W5 O15 Cs3B 96.3(9) . 2_548 ?
W1 O15 Cs3B 92.8(7) . 2_548 ?
Cs3A O15 Cs3B 14.6(3) 2_548 2_548 ?
W16 O16T K1 154.8(12) . 2_647 ?
W2 O2D1 Dy1 134.7(10) . . ?
W2 O2D1 Cs4 110.4(8) . 2_658 ?
Dy1 O2D1 Cs4 114.7(8) . 2_658 ?
W2 O2D1 Cs4 95.6(8) . . ?
Dy1 O2D1 Cs4 110.9(8) . . ?
Cs4 O2D1 Cs4 47.8(4) 2_658 . ?
P1 O2P1 W4 129.5(12) . . ?
P1 O2P1 W3 126.2(12) . . ?
W4 O2P1 W3 92.4(7) . . ?
P2 O2P2 W11 128.6(11) . . ?
P2 O2P2 W12 126.2(12) . . ?
W11 O2P2 W12 89.7(8) . . ?
P3 O2P3 W15 138.4(13) . . ?
P4 O2P4 W16 132.6(12) . . ?
W6 O26 W2 152.3(12) . . ?
W6 O26 Cs2A 95.6(7) . . ?
W2 O26 Cs2A 101.7(6) . . ?
W6 O26 Cs2B 97.6(8) . . ?
W2 O26 Cs2B 94.7(7) . . ?
W2 O27 W7 154.6(12) . . ?
W2 O27 Cs4 100.3(7) . . ?
W7 O27 Cs4 105.0(8) . . ?
W3 O3D1 Dy1 156.1(11) . . ?
P1 O3P1 W6 125.1(11) . . ?
P1 O3P1 W5 126.1(11) . . ?
W6 O3P1 W5 89.9(7) . . ?
P2 O3P2 W14 132.1(10) . . ?
P2 O3P2 W13 128.0(10) . . ?
W14 O3P2 W13 90.8(7) . . ?
P3 O3P3 Dy2 161.4(15) . . ?
W4 O34 W3 120.8(9) . . ?
W4 O34 Cs3A 107.6(8) . . ?
W3 O34 Cs3A 128.3(9) . . ?
W4 O34 Cs3B 118.9(9) . . ?
W3 O34 Cs3B 120.0(9) . . ?
P4 O3P4 Dy2 148.6(13) . . ?
W3 O38 W8 140.9(10) . . ?
W9 O39 W3 165.1(12) . . ?
P1 O4P1 W8 126.8(11) . . ?
P1 O4P1 W7 126.3(11) . . ?
W8 O4P1 W7 92.4(7) . . ?
P2 O4P2 W16 126.1(9) . . ?
P2 O4P2 W15 123.9(11) . . ?
W16 O4P2 W15 95.3(6) . . ?
W4 O45 W5 146.0(12) . . ?
W4 O45 Cs3A 88.9(8) . 2_548 ?
W5 O45 Cs3A 82.9(7) . 2_548 ?
W5 O56 W6 122.1(12) . . ?
W7 O67 W6 147.9(12) . . ?
W7 O78 W8 126.6(12) . . ?
W7 O78 Cs1 105.2(8) . 1_655 ?
W8 O78 Cs1 110.5(8) . 1_655 ?
W7 O78 Cs4 92.1(7) . . ?
W8 O78 Cs4 109.6(8) . . ?
Cs1 O78 Cs4 111.4(6) 1_655 . ?
W8 O8D1 Dy1 159.9(10) . . ?
W10 O101 W11 155.9(14) . . ?
W10 O101 Cs5B 91.8(8) . 1_455 ?
W11 O101 Cs5B 90.4(8) . 1_455 ?
W15 O105 W10 149.8(11) . . ?
W15 O105 Cs5A 103.8(7) . . ?
W10 O105 Cs5A 98.8(7) . . ?
W15 O105 Cs5B 88.3(8) . 1_455 ?
W10 O105 Cs5B 90.3(7) . 1_455 ?
W11 O112 W12 120.8(12) . . ?
W15 O115 W11 146.7(12) . . ?
W15 O115 Cs5B 90.3(7) . 1_455 ?
W11 O115 Cs5B 89.0(7) . 1_455 ?
W12 O123 W13 155.0(10) . . ?
W16 O126 W12 150.4(12) . . ?
W13 O134 W14 120.1(11) . . ?
W13 O134 Cs1 105.9(7) . 1_655 ?
W14 O134 Cs1 105.9(8) . 1_655 ?
W16 O136 W13 150.0(13) . . ?
W15 O156 W16 119.4(11) . . ?
W10 O410 W4 164.8(12) . . ?
W11 O511 W5 161.9(11) . . ?
W11 O511 Cs1 97.3(8) . . ?
W5 O511 Cs1 93.8(7) . . ?
W12 O612 W6 162.3(14) . . ?
W7 O713 W13 161.8(13) . . ?
W7 O713 Cs1 100.5(8) . 1_655 ?
W13 O713 Cs1 96.3(8) . 1_655 ?
W14 O814 W8 166.0(11) . . ?
W14 O814 Cs1 96.2(7) . 1_655 ?
W8 O814 Cs1 97.6(6) . 1_655 ?
W10 O910 W9 121.1(10) . . ?
W10 O910 Cs2B 92.3(8) . 1_545 ?
W9 O910 Cs2B 138.5(9) . 1_545 ?
W9 O914 W14 162.9(12) . . ?
O5T Cs1 O10W 102.3(10) . 1_465 ?
O5T Cs1 O134 139.1(5) . 1_455 ?
O10W Cs1 O134 113.2(10) 1_465 1_455 ?
O5T Cs1 O11T 92.6(6) . . ?
O10W Cs1 O11T 75.4(10) 1_465 . ?
O134 Cs1 O11T 78.1(6) 1_455 . ?
O5T Cs1 O9W 70.1(8) . . ?
O10W Cs1 O9W 55.4(11) 1_465 . ?
O134 Cs1 O9W 148.0(9) 1_455 . ?
O11T Cs1 O9W 120.3(9) . . ?
O5T Cs1 O78 79.8(6) . 1_455 ?
O10W Cs1 O78 145.1(10) 1_465 1_455 ?
O134 Cs1 O78 82.3(5) 1_455 1_455 ?
O11T Cs1 O78 139.6(5) . 1_455 ?
O9W Cs1 O78 94.5(8) . 1_455 ?
O5T Cs1 O713 125.1(6) . 1_455 ?
O10W Cs1 O713 121.8(10) 1_465 1_455 ?
O134 Cs1 O713 48.8(5) 1_455 1_455 ?
O11T Cs1 O713 126.9(5) . 1_455 ?
O9W Cs1 O713 108.1(9) . 1_455 ?
O78 Cs1 O713 45.4(5) 1_455 1_455 ?
O5T Cs1 O511 50.4(5) . . ?
O10W Cs1 O511 69.8(10) 1_465 . ?
O134 Cs1 O511 124.8(5) 1_455 . ?
O11T Cs1 O511 48.2(5) . . ?
O9W Cs1 O511 81.9(8) . . ?
O78 Cs1 O511 128.3(5) 1_455 . ?
O713 Cs1 O511 167.6(5) 1_455 . ?
O5T Cs1 O814 94.1(5) . 1_455 ?
O10W Cs1 O814 161.1(9) 1_465 1_455 ?
O134 Cs1 O814 48.3(5) 1_455 1_455 ?
O11T Cs1 O814 94.9(5) . 1_455 ?
O9W Cs1 O814 141.2(8) . 1_455 ?
O78 Cs1 O814 47.0(5) 1_455 1_455 ?
O713 Cs1 O814 51.8(5) 1_455 1_455 ?
O511 Cs1 O814 115.8(5) . 1_455 ?
O1T Cs2A O12W 73.4(10) 2_558 . ?
O1T Cs2A O6T 151.2(6) 2_558 . ?
O12W Cs2A O6T 98.8(10) . . ?
O1T Cs2A O6W 127.5(8) 2_558 . ?
O12W Cs2A O6W 142.0(12) . . ?
O6T Cs2A O6W 75.6(7) . . ?
O1T Cs2A O2T 74.6(6) 2_558 . ?
O12W Cs2A O2T 142.0(11) . . ?
O6T Cs2A O2T 99.4(6) . . ?
O6W Cs2A O2T 75.2(8) . . ?
O1T Cs2A O5W 73.4(7) 2_558 . ?
O12W Cs2A O5W 119.1(11) . . ?
O6T Cs2A O5W 131.6(7) . . ?
O6W Cs2A O5W 56.1(8) . . ?
O2T Cs2A O5W 69.4(6) . . ?
O1T Cs2A O10T 106.5(5) 2_558 1_565 ?
O12W Cs2A O10T 64.7(10) . 1_565 ?
O6T Cs2A O10T 94.3(5) . 1_565 ?
O6W Cs2A O10T 78.1(8) . 1_565 ?
O2T Cs2A O10T 145.7(6) . 1_565 ?
O5W Cs2A O10T 78.1(6) . 1_565 ?
O1T Cs2A O3W 71.4(6) 2_558 . ?
O12W Cs2A O3W 79.4(11) . . ?
O6T Cs2A O3W 80.0(6) . . ?
O6W Cs2A O3W 134.2(8) . . ?
O2T Cs2A O3W 71.4(6) . . ?
O5W Cs2A O3W 132.6(7) . . ?
O10T Cs2A O3W 142.4(7) 1_565 . ?
O1T Cs2A O26 111.2(5) 2_558 . ?
O12W Cs2A O26 127.0(10) . . ?
O6T Cs2A O26 51.1(5) . . ?
O6W Cs2A O26 79.0(7) . . ?
O2T Cs2A O26 50.4(5) . . ?
O5W Cs2A O26 112.2(6) . . ?
O10T Cs2A O26 142.4(5) 1_565 . ?
O3W Cs2A O26 55.6(6) . . ?
O6W Cs2B O5W 72.8(12) . . ?
O6W Cs2B O2T 89.7(11) . . ?
O5W Cs2B O2T 80.9(9) . . ?
O6W Cs2B O1T 148.7(12) . 2_558 ?
O5W Cs2B O1T 78.4(8) . 2_558 ?
O2T Cs2B O1T 73.6(7) . 2_558 ?
O6W Cs2B O6T 81.6(10) . . ?
O5W Cs2B O6T 154.4(11) . . ?
O2T Cs2B O6T 98.9(7) . . ?
O1T Cs2B O6T 126.3(9) 2_558 . ?
O6W Cs2B O10T 90.0(10) . 1_565 ?
O5W Cs2B O10T 88.8(8) . 1_565 ?
O2T Cs2B O10T 169.3(8) . 1_565 ?
O1T Cs2B O10T 101.7(7) 2_558 1_565 ?
O6T Cs2B O10T 91.6(6) . 1_565 ?
O6W Cs2B O26 86.6(10) . . ?
O5W Cs2B O26 127.5(9) . . ?
O2T Cs2B O26 50.6(6) . . ?
O1T Cs2B O26 101.7(7) 2_558 . ?
O6T Cs2B O26 48.5(5) . . ?
O10T Cs2B O26 140.0(7) 1_565 . ?
O6W Cs2B O12W 144.9(13) . . ?
O5W Cs2B O12W 118.4(11) . . ?
O2T Cs2B O12W 123.9(11) . . ?
O1T Cs2B O12W 61.8(10) 2_558 . ?
O6T Cs2B O12W 83.2(10) . . ?
O10T Cs2B O12W 59.0(9) 1_565 . ?
O26 Cs2B O12W 106.3(10) . . ?
O6W Cs2B O910 52.3(9) . 1_565 ?
O5W Cs2B O910 56.0(8) . 1_565 ?
O2T Cs2B O910 127.4(9) . 1_565 ?
O1T Cs2B O910 118.6(6) 2_558 1_565 ?
O6T Cs2B O910 107.9(6) . 1_565 ?
O10T Cs2B O910 46.1(6) 1_565 1_565 ?
O26 Cs2B O910 137.7(7) . 1_565 ?
O12W Cs2B O910 103.9(9) . 1_565 ?
O1W Cs3A O34 64.7(6) . . ?
O1W Cs3A O8T 57.9(6) . 2_648 ?
O34 Cs3A O8T 96.3(5) . 2_648 ?
O1W Cs3A O1T 141.9(7) . 2_548 ?
O34 Cs3A O1T 105.4(5) . 2_548 ?
O8T Cs3A O1T 155.9(5) 2_648 2_548 ?
O1W Cs3A O5W 119.3(7) . 1_545 ?
O34 Cs3A O5W 56.2(6) . 1_545 ?
O8T Cs3A O5W 114.6(7) 2_648 1_545 ?
O1T Cs3A O5W 71.2(7) 2_548 1_545 ?
O1W Cs3A O16W 134.7(11) . . ?
O34 Cs3A O16W 118.5(11) . . ?
O8T Cs3A O16W 77.4(10) 2_648 . ?
O1T Cs3A O16W 83.1(11) 2_548 . ?
O5W Cs3A O16W 71.2(11) 1_545 . ?
O1W Cs3A O5T 99.0(6) . 2_548 ?
O34 Cs3A O5T 159.9(5) . 2_548 ?
O8T Cs3A O5T 64.0(6) 2_648 2_548 ?
O1T Cs3A O5T 94.7(5) 2_548 2_548 ?
O5W Cs3A O5T 134.0(6) 1_545 2_548 ?
O16W Cs3A O5T 63.6(10) . 2_548 ?
O1W Cs3A O4T 77.1(6) . . ?
O34 Cs3A O4T 49.9(5) . . ?
O8T Cs3A O4T 133.4(5) 2_648 . ?
O1T Cs3A O4T 70.2(5) 2_548 . ?
O5W Cs3A O4T 75.9(6) 1_545 . ?
O16W Cs3A O4T 142.8(10) . . ?
O5T Cs3A O4T 141.5(6) 2_548 . ?
O1W Cs3A O15 122.5(6) . 2_548 ?
O34 Cs3A O15 150.4(6) . 2_548 ?
O8T Cs3A O15 111.7(5) 2_648 2_548 ?
O1T Cs3A O15 49.6(5) 2_548 2_548 ?
O5W Cs3A O15 115.6(6) 1_545 2_548 ?
O16W Cs3A O15 78.2(11) . 2_548 ?
O5T Cs3A O15 48.0(5) 2_548 2_548 ?
O4T Cs3A O15 101.6(5) . 2_548 ?
O1W Cs3A O4T 52.3(6) . 2_548 ?
O34 Cs3A O4T 87.1(5) . 2_548 ?
O8T Cs3A O4T 99.3(5) 2_648 2_548 ?
O1T Cs3A O4T 92.2(5) 2_548 2_548 ?
O5W Cs3A O4T 131.0(6) 1_545 2_548 ?
O16W Cs3A O4T 154.3(10) . 2_548 ?
O5T Cs3A O4T 91.9(5) 2_548 2_548 ?
O4T Cs3A O4T 55.1(6) . 2_548 ?
O15 Cs3A O4T 79.5(5) 2_548 2_548 ?
O1W Cs3A O14 96.8(6) . 2_548 ?
O34 Cs3A O14 109.8(5) . 2_548 ?
O8T Cs3A O14 131.2(5) 2_648 2_548 ?
O1T Cs3A O14 49.9(5) 2_548 2_548 ?
O5W Cs3A O14 114.2(6) 1_545 2_548 ?
O16W Cs3A O14 119.8(11) . 2_548 ?
O5T Cs3A O14 82.8(5) 2_548 2_548 ?
O4T Cs3A O14 60.1(5) . 2_548 ?
O15 Cs3A O14 44.0(5) 2_548 2_548 ?
O4T Cs3A O14 44.6(4) 2_548 2_548 ?
O1W Cs3A O45 78.9(6) . 2_548 ?
O34 Cs3A O45 132.1(5) . 2_548 ?
O8T Cs3A O45 89.0(5) 2_648 2_548 ?
O1T Cs3A O45 84.2(5) 2_548 2_548 ?
O5W Cs3A O45 155.2(7) 1_545 2_548 ?
O16W Cs3A O45 109.1(10) . 2_548 ?
O5T Cs3A O45 48.6(5) 2_548 2_548 ?
O4T Cs3A O45 93.7(5) . 2_548 ?
O15 Cs3A O45 43.6(5) 2_548 2_548 ?
O4T Cs3A O45 45.2(5) 2_548 2_548 ?
O14 Cs3A O45 43.0(5) 2_548 2_548 ?
O5W Cs3B O8T 130.0(10) 1_545 2_648 ?
O5W Cs3B O1T 78.1(9) 1_545 2_548 ?
O8T Cs3B O1T 150.4(9) 2_648 2_548 ?
O5W Cs3B O34 58.4(7) 1_545 . ?
O8T Cs3B O34 90.4(7) 2_648 . ?
O1T Cs3B O34 100.1(7) 2_548 . ?
O5W Cs3B O5T 161.9(10) 1_545 2_548 ?
O8T Cs3B O5T 62.3(6) 2_648 2_548 ?
O1T Cs3B O5T 93.2(7) 2_548 2_548 ?
O34 Cs3B O5T 139.5(8) . 2_548 ?
O5W Cs3B O12D 53.4(9) 1_545 2_648 ?
O8T Cs3B O12D 86.5(8) 2_648 2_648 ?
O1T Cs3B O12D 122.2(8) 2_548 2_648 ?
O34 Cs3B O12D 81.2(7) . 2_648 ?
O5T Cs3B O12D 122.7(9) 2_548 2_648 ?
O5W Cs3B O1W 113.2(9) 1_545 . ?
O8T Cs3B O1W 50.2(6) 2_648 . ?
O1T Cs3B O1W 115.5(9) 2_548 . ?
O34 Cs3B O1W 54.9(6) . . ?
O5T Cs3B O1W 84.9(7) 2_548 . ?
O12D Cs3B O1W 111.7(8) 2_648 . ?
O5W Cs3B O15 124.9(9) 1_545 2_548 ?
O8T Cs3B O15 105.1(7) 2_648 2_548 ?
O1T Cs3B O15 47.7(6) 2_548 2_548 ?
O34 Cs3B O15 130.0(9) . 2_548 ?
O5T Cs3B O15 45.8(6) 2_548 2_548 ?
O12D Cs3B O15 145.4(8) 2_648 2_548 ?
O1W Cs3B O15 100.3(8) . 2_548 ?
O16W Cs4 O11W 65.6(17) 2_648 . ?
Cs4 Cs4 O11W 133.1(9) 2_658 . ?
O16W Cs4 O27 117.0(15) 2_648 . ?
Cs4 Cs4 O27 102.9(6) 2_658 . ?
O11W Cs4 O27 119.7(9) . . ?
O16W Cs4 O12D 64.2(16) 2_648 . ?
Cs4 Cs4 O12D 66.8(6) 2_658 . ?
O11W Cs4 O12D 129.5(10) . . ?
O27 Cs4 O12D 87.3(6) . . ?
O16W Cs4 O2D1 90.1(15) 2_648 2_658 ?
Cs4 Cs4 O2D1 67.8(5) 2_658 2_658 ?
O11W Cs4 O2D1 65.4(8) . 2_658 ?
O27 Cs4 O2D1 152.5(6) . 2_658 ?
O12D Cs4 O2D1 110.4(6) . 2_658 ?
O16W Cs4 O12D 138.5(15) 2_648 2_658 ?
Cs4 Cs4 O12D 64.1(6) 2_658 2_658 ?
O11W Cs4 O12D 86.4(9) . 2_658 ?
O27 Cs4 O12D 103.2(6) . 2_658 ?
O12D Cs4 O12D 131.0(5) . 2_658 ?
O2D1 Cs4 O12D 49.3(6) 2_658 2_658 ?
O16W Cs4 O2D1 108.2(15) 2_648 . ?
Cs4 Cs4 O2D1 64.4(5) 2_658 . ?
O11W Cs4 O2D1 162.4(8) . . ?
O27 Cs4 O2D1 46.7(5) . . ?
O12D Cs4 O2D1 49.1(6) . . ?
O2D1 Cs4 O2D1 132.2(4) 2_658 . ?
O12D Cs4 O2D1 106.7(7) 2_658 . ?
O16W Cs4 O2T 50.2(14) 2_648 2_658 ?
Cs4 Cs4 O2T 74.7(5) 2_658 2_658 ?
O11W Cs4 O2T 71.2(9) . 2_658 ?
O27 Cs4 O2T 160.6(6) . 2_658 ?
O12D Cs4 O2T 73.9(6) . 2_658 ?
O2D1 Cs4 O2T 45.0(5) 2_658 2_658 ?
O12D Cs4 O2T 93.1(6) 2_658 2_658 ?
O2D1 Cs4 O2T 118.6(6) . 2_658 ?
O16W Cs4 O78 76.9(14) 2_648 . ?
Cs4 Cs4 O78 138.8(6) 2_658 . ?
O11W Cs4 O78 88.0(8) . . ?
O27 Cs4 O78 43.9(5) . . ?
O12D Cs4 O78 85.0(6) . . ?
O2D1 Cs4 O78 153.3(6) 2_658 . ?
O12D Cs4 O78 134.7(6) 2_658 . ?
O2D1 Cs4 O78 74.5(5) . . ?
O2T Cs4 O78 127.0(6) 2_658 . ?
O10W K1 O15W 45.0(18) . . ?
O10W K1 O21D 86.3(15) . . ?
O15W K1 O21D 104.7(17) . . ?
O10W K1 O13T 123.3(17) . 1_545 ?
O15W K1 O13T 128.4(17) . 1_545 ?
O21D K1 O13T 126.1(14) . 1_545 ?
O10W K1 O16T 119.6(18) . 2_647 ?
O15W K1 O16T 74.6(16) . 2_647 ?
O21D K1 O16T 111.4(12) . 2_647 ?
O13T K1 O16T 92.5(11) 1_545 2_647 ?
Cs3A O5W Cs2A 101.9(8) 1_565 . ?
K1 O10W Cs1 85.6(17) . 1_645 ?
Cs4 O16W Cs3A 154(2) 2_648 . ?

loop_
_geom_bond_atom_site_label_1
_geom_bond_atom_site_label_2
_geom_bond_distance
_geom_bond_site_symmetry_2
_geom_bond_publ_flag
Dy1 O8D1 2.336(19) . ?
Dy1 O2D1 2.34(2) . ?
Dy1 O1D1 2.34(2) . ?
Dy1 O12D 2.40(3) . ?
Dy1 O3D1 2.401(18) . ?
Dy1 O13D 2.43(2) . ?
Dy1 O3T 2.43(2) 2_648 ?
Dy1 O11D 2.46(2) . ?
Dy2 O26D 2.25(5) . ?
Dy2 O3P3 2.27(3) . ?
Dy2 O3P4 2.280(19) . ?
Dy2 O21D 2.38(2) . ?
Dy2 O22D 2.45(2) . ?
Dy2 O24D 2.46(3) . ?
Dy2 O23D 2.46(2) . ?
Dy2 O25D 2.47(3) . ?
W1 O1T 1.73(2) . ?
W1 O1D1 1.76(2) . ?
W1 O12 1.938(18) . ?
W1 O14 1.967(18) . ?
W1 O15 2.08(2) . ?
W1 O1P1 2.279(19) . ?
W2 O2T 1.76(2) . ?
W2 O2D1 1.78(2) . ?
W2 O27 1.88(2) . ?
W2 O12 1.93(2) . ?
W2 O26 2.07(2) . ?
W2 O1P1 2.327(17) . ?
W3 O3T 1.69(2) . ?
W3 O3D1 1.709(17) . ?
W3 O38 1.853(19) . ?
W3 O34 1.94(2) . ?
W3 O39 2.142(18) . ?
W3 O2P1 2.32(2) . ?
W4 O4T 1.63(2) . ?
W4 O45 1.85(2) . ?
W4 O14 1.874(18) . ?
W4 O34 1.91(2) . ?
W4 O410 1.916(19) . ?
W4 O2P1 2.32(2) . ?
W5 O5T 1.72(2) . ?
W5 O15 1.80(2) . ?
W5 O56 1.88(2) . ?
W5 O45 1.94(2) . ?
W5 O511 2.022(18) . ?
W5 O3P1 2.36(2) . ?
W6 O6T 1.71(2) . ?
W6 O26 1.820(19) . ?
W6 O67 1.90(2) . ?
W6 O56 1.92(2) . ?
W6 O612 2.01(2) . ?
W6 O3P1 2.342(19) . ?
W7 O7T 1.69(2) . ?
W7 O78 1.83(2) . ?
W7 O713 1.856(19) . ?
W7 O67 1.88(2) . ?
W7 O27 1.948(19) . ?
W7 O4P1 2.330(18) . ?
W8 O8T 1.68(2) . ?
W8 O8D1 1.731(18) . ?
W8 O78 1.92(2) . ?
W8 O38 1.951(17) . ?
W8 O814 2.099(18) . ?
W8 O4P1 2.32(2) . ?
W9 O9T 1.70(2) . ?
W9 O39 1.774(18) . ?
W9 O914 1.866(19) . ?
W9 O910 1.93(2) . ?
W9 O1P3 2.053(17) . ?
W9 O1P2 2.322(19) . ?
W10 O10T 1.72(2) . ?
W10 O410 1.880(19) . ?
W10 O910 1.88(2) . ?
W10 O101 1.89(2) . ?
W10 O105 1.945(19) . ?
W10 O1P2 2.351(19) . ?
W11 O11T 1.68(2) . ?
W11 O511 1.809(18) . ?
W11 O112 1.89(2) . ?
W11 O101 1.90(2) . ?
W11 O115 2.035(19) . ?
W11 O2P2 2.34(2) . ?
W12 O12T 1.669(19) . ?
W12 O612 1.81(2) . ?
W12 O123 1.88(2) . ?
W12 O112 1.94(2) . ?
W12 O126 2.055(19) . ?
W12 O2P2 2.38(2) . ?
W13 O13T 1.70(2) . ?
W13 O134 1.89(2) . ?
W13 O123 1.90(2) . ?
W13 O713 1.950(19) . ?
W13 O136 1.95(2) . ?
W13 O3P2 2.372(17) . ?
W14 O14T 1.69(2) . ?
W14 O814 1.803(18) . ?
W14 O914 1.899(18) . ?
W14 O134 1.95(2) . ?
W14 O1P4 2.071(18) . ?
W14 O3P2 2.303(19) . ?
W15 O15T 1.66(2) . ?
W15 O115 1.83(2) . ?
W15 O105 1.867(19) . ?
W15 O156 1.92(2) . ?
W15 O2P3 2.03(2) . ?
W15 O4P2 2.271(18) . ?
W16 O16T 1.71(2) . ?
W16 O126 1.79(2) . ?
W16 O136 1.84(2) . ?
W16 O156 1.95(2) . ?
W16 O2P4 2.06(2) . ?
W16 O4P2 2.252(17) . ?
P1 O2P1 1.532(19) . ?
P1 O1P1 1.543(18) . ?
P1 O3P1 1.55(2) . ?
P1 O4P1 1.55(2) . ?
P2 O2P2 1.53(2) . ?
P2 O4P2 1.534(17) . ?
P2 O1P2 1.535(19) . ?
P2 O3P2 1.57(2) . ?
P3 O3P3 1.50(3) . ?
P3 O2P3 1.51(2) . ?
P3 O1P3 1.539(18) . ?
P3 C31 1.83(2) . ?
P4 O3P4 1.49(2) . ?
P4 O1P4 1.52(2) . ?
P4 O2P4 1.53(2) . ?
P4 C41 1.820(18) . ?
C31 C32 1.3900 . ?
C31 C36 1.3900 . ?
C32 C33 1.3900 . ?
C33 C34 1.3900 . ?
C34 C35 1.3900 . ?
C35 C36 1.3900 . ?
Cs5B O26D 2.89(4) . ?
Cs5B O14T 3.05(3) . ?
Cs5B O11T 3.24(2) 1_655 ?
Cs5B O10T 3.35(3) 1_655 ?
Cs5B O15T 3.38(3) 1_655 ?
Cs5B O23D 3.50(3) . ?
Cs5B O115 3.55(3) 1_655 ?
Cs5B O101 3.58(3) 1_655 ?
Cs5B O105 3.60(3) 1_655 ?
Cs5A O14W 3.11(5) . ?
Cs5A O10T 3.19(2) . ?
Cs5A O26D 3.21(5) 1_455 ?
Cs5A O105 3.46(2) . ?
Cs5A O15T 3.50(2) . ?
Cs5A O6T 3.78(2) 1_545 ?
C41 C42 1.3900 . ?
C41 C46 1.3900 . ?
C42 C43 1.3900 . ?
C43 C44 1.3900 . ?
C44 C45 1.3900 . ?
C45 C46 1.3900 . ?
O12D Cs4 3.36(3) . ?
O12D Cs3B 3.42(4) 2_648 ?
O12D Cs4 3.43(3) 2_658 ?
O21D K1 2.76(4) . ?
O1T Cs2A 2.87(2) 2_558 ?
O1T Cs2B 3.15(3) 2_558 ?
O1T Cs3A 3.15(2) 2_548 ?
O1T Cs3B 3.15(3) 2_548 ?
O2T Cs2B 3.04(3) . ?
O2T Cs2A 3.24(2) . ?
O2T Cs4 3.75(3) 2_658 ?
O4T Cs3A 3.34(2) . ?
O4T Cs3A 3.44(2) 2_548 ?
O5T Cs1 3.00(2) . ?
O5T Cs3A 3.23(2) 2_548 ?
O5T Cs3B 3.30(3) 2_548 ?
O6T Cs2A 3.002(19) . ?
O6T Cs2B 3.22(2) . ?
O8T Cs3A 3.02(2) 2_648 ?
O8T Cs3B 3.09(3) 2_648 ?
O10T Cs2B 3.27(2) 1_545 ?
O10T Cs2A 3.33(2) 1_545 ?
O11T Cs1 3.17(2) . ?
O13T K1 2.86(4) 1_565 ?
O14 Cs3A 3.51(2) 2_548 ?
O15 Cs3A 3.41(2) 2_548 ?
O15 Cs3B 3.61(3) 2_548 ?
O16T K1 2.91(4) 2_647 ?
O2D1 Cs4 3.43(2) 2_658 ?
O2D1 Cs4 3.52(2) . ?
O26 Cs2A 3.341(19) . ?
O26 Cs2B 3.46(2) . ?
O27 Cs4 3.32(2) . ?
O34 Cs3A 3.007(19) . ?
O34 Cs3B 3.24(2) . ?
O45 Cs3A 3.65(2) 2_548 ?
O78 Cs1 3.23(2) 1_655 ?
O78 Cs4 3.78(2) . ?
O134 Cs1 3.09(2) 1_655 ?
O511 Cs1 3.42(2) . ?
O713 Cs1 3.34(2) 1_655 ?
O814 Cs1 3.477(19) 1_655 ?
O910 Cs2B 3.72(3) 1_545 ?
Cs1 O10W 3.08(5) 1_465 ?
Cs1 O9W 3.18(4) . ?
Cs2A O12W 2.94(5) . ?
Cs2A O6W 3.02(4) . ?
Cs2A O5W 3.29(3) . ?
Cs2A O3W 3.34(3) . ?
Cs2B O6W 2.33(4) . ?
Cs2B O5W 2.67(3) . ?
Cs2B O12W 3.57(6) . ?
Cs3A O1W 2.81(2) . ?
Cs3A O5W 3.19(3) 1_545 ?
Cs3A O16W 3.21(5) . ?
Cs3B O5W 2.68(3) 1_545 ?
Cs3B O1W 3.51(3) . ?
Cs4 O16W 2.15(6) 2_648 ?
Cs4 O11W 2.94(4) . ?
K1 O10W 2.42(6) . ?
K1 O15W 2.67(8) . ?
